data_4344260
loop_
_publ_author_name
'Muehle, C.'
'Dinnebier, R.E.'
'van Wuellen, L.'
'Schwering, G.'
'Jansen, M.'

_publ_section_title
;
 New insights into the structural and dynamical features of lithium
 hexaoxometallates Li7 M O6 (M = Nb, Ta, Sb, Bi)
;
_journal_name_full 'Inorganic Chemistry'
_journal_page_first 874
_journal_page_last 881
_journal_volume 43
_journal_year 2004
_chemical_formula_sum 'Li7 O6 Ta'
_chemical_name_systematic 'Li7 (Ta O6)'
_space_group_IT_number 2
_symmetry_space_group_name_Hall '-P 1'
_symmetry_space_group_name_H-M 'P -1'
_cell_angle_alpha 117.0108
_cell_angle_beta 119.6132
_cell_angle_gamma 63.2492
_cell_formula_units_Z 1
_cell_length_a 5.38486
_cell_length_b 5.92014
_cell_length_c 5.38551
_cell_volume 127.208
_citation_journal_id_ASTM INOCAJ
_cod_data_source_file Muehle_INOCAJ_2004_1178.cif
_cod_data_source_block Li7O6Ta1
_cod_original_cell_volume 127.2084
_cod_original_formula_sum 'Li7 O6 Ta1'
_cod_database_code 4344260

loop_
_symmetry_equiv_pos_as_xyz
x,y,z
-x,-y,-z

loop_
_atom_site_label
_atom_site_type_symbol
_atom_site_fract_x
_atom_site_fract_y
_atom_site_fract_z
_atom_site_occupancy
_atom_site_U_iso_or_equiv
Li2 Li+1 0.111 0.6612 0.2647 0.875 0.0
O1 O-2 0.9118 0.231 0.371 1 0.0
O2 O-2 0.2301 0.2313 0.0834 1 0.0
O3 O-2 0.3725 0.7727 0.2296 1 0.0
Li1 Li+1 0.5024 0.3658 0.085 0.875 0.0
Li3 Li+1 0.7572 0.6298 0.4914 0.875 0.0
Li4 Li+1 0.657 1.008 0.326 0.875 0.0
Ta1 Ta+5 0 0 0 1 0.0
